data_7054241
loop_
_publ_author_name
'Seisenbaeva, Gulaim A.'
'Gohil, Suresh'
'Jansson, Kjell'
'Herbst, Konrad'
'Brorson, Michael'
'Kessler, Vadim G.'

_publ_section_title
;
 Solution interaction of O-donor ligand metal complexes with thiocarbonyl
 compounds?a new general route to metal sulfide materials
;
_journal_issue 7
_journal_name_full 'New Journal of Chemistry'
_journal_page_first 1059
_journal_paper_doi 10.1039/b300398c
_journal_volume 27
_journal_year 2003
_chemical_formula_sum 'C25 H19 N O2'
_chemical_formula_weight 365.41
_chemical_melting_point 520
_chemical_name_common
;N-(2'-Methylphenyl)-9,10-dihydro-9,10-ethanoanthracene-11,12-
dicarboximide
;
_chemical_name_systematic N-(2'-Methylphenyl)-9,10-dihydro-9,10-ethanoanthracene-11,12-dicarboximide
_space_group_IT_number 148
_symmetry_cell_setting trigonal
_symmetry_space_group_name_Hall '-P 3*'
_symmetry_space_group_name_H-M 'R -3 :R'
_atom_sites_solution_hydrogens geom
_atom_sites_solution_primary direct
_atom_sites_solution_secondary difmap
_cell_angle_alpha 117.25(2)
_cell_angle_beta 117.25(2)
_cell_angle_gamma 117.25(2)
_cell_formula_units_Z 6
_cell_length_a 18.949(2)
_cell_length_b 18.949(2)
_cell_length_c 18.949(2)
_cell_measurement_reflns_used 25
_cell_measurement_theta_max 27.35
_cell_measurement_theta_min 22.00
_cell_volume 2879(6)
_diffrn_ambient_temperature 293(2)
_diffrn_measurement_device 'Enraf-Nonius CAD-4'
_diffrn_measurement_method '\w/2\q scans'
_diffrn_radiation_monochromator graphite
_diffrn_radiation_source 'fine-focus sealed tube'
_diffrn_radiation_type CuK\a
_diffrn_radiation_wavelength 1.54178
_diffrn_reflns_av_R_equivalents 0.0502
_diffrn_reflns_limit_h_max 23
_diffrn_reflns_limit_h_min -23
_diffrn_reflns_limit_k_max 23
_diffrn_reflns_limit_k_min -23
_diffrn_reflns_limit_l_max 23
_diffrn_reflns_limit_l_min -23
_diffrn_reflns_number 12585
_diffrn_reflns_theta_max 75.08
_exptl_absorpt_coefficient_mu 0.634
_exptl_absorpt_correction_T_max 0.9998
_exptl_absorpt_correction_T_min 0.9715
_exptl_absorpt_correction_type empirical
_exptl_absorpt_process_details '(\y scan; North, Phillips & Mathews, 1968; Frenz, 1986)'
_exptl_crystal_colour colourless
_exptl_crystal_density_diffrn 1.264
_exptl_crystal_description prism
_exptl_crystal_F_000 1152
_exptl_crystal_preparation toluene
_exptl_crystal_size_max 1.04
_exptl_crystal_size_mid 0.48
_exptl_crystal_size_min 0.32
_refine_diff_density_max 0.120
_refine_diff_density_min -0.212
_refine_ls_goodness_of_fit_ref 1.122
_refine_ls_hydrogen_treatment mixed
_refine_ls_number_parameters 412
_refine_ls_number_reflns 3838
_refine_ls_number_restraints 46
_refine_ls_R_factor_all 0.0486
_refine_ls_R_factor_gt 0.0436
_refine_ls_shift/su_max 0.006
_refine_ls_structure_factor_coef Fsqd
_refine_ls_weighting_details w=1/[\s^2^(Fo^2^)+(0.0549P)^2^+0.2737P]
_refine_ls_weighting_scheme calc
_refine_ls_wR_factor_all 0.1172
_refine_ls_wR_factor_ref 0.1124
_reflns_number_gt 3482
_reflns_number_total 3956
_reflns_threshold_expression >2sigma(I)
_cod_data_source_file b300398c.txt
_cod_data_source_block compound1
_cod_depositor_comments
;
The following automatic conversions were performed:

'_refine_ls_weighting_scheme' value
'w=1/[\s^2^(Fo^2^)+(0.0549P)^2^+0.2737P]' was changed to 'calc'. New
tag '_refine_ls_weighting_details' was created. The value of the new
tag was set to 'w=1/[\s^2^(Fo^2^)+(0.0549P)^2^+0.2737P]'.

Automatic conversion script
Id: cif_fix_values 3143 2015-03-26 13:38:13Z robertas 
;
_cod_original_cell_volume 2879.2(5)
_cod_original_sg_symbol_H-M R-3
_cod_database_code 7054241

loop_
_symmetry_equiv_pos_as_xyz
'x, y, z'
'z, x, y'
'y, z, x'
'-x, -y, -z'
'-z, -x, -y'
'-y, -z, -x'

loop_
_atom_site_aniso_label
_atom_site_aniso_U_11
_atom_site_aniso_U_22
_atom_site_aniso_U_33
_atom_site_aniso_U_23
_atom_site_aniso_U_13
_atom_site_aniso_U_12
O1 0.0605(5) 0.0650(5) 0.0586(5) 0.0524(5) 0.0499(5) 0.0491(5)
O2 0.0538(5) 0.0585(5) 0.0426(5) 0.0394(5) 0.0321(4) 0.0395(5)
N1 0.0397(5) 0.0429(5) 0.0449(5) 0.0360(5) 0.0318(4) 0.0322(4)
C1 0.0466(6) 0.0486(6) 0.0536(6) 0.0419(6) 0.0412(6) 0.0399(5)
C2 0.0487(6) 0.0495(6) 0.0624(8) 0.0431(7) 0.0440(7) 0.0396(6)
C3 0.0607(8) 0.0589(8) 0.0941(11) 0.0613(9) 0.0637(9) 0.0486(8)
C4 0.0834(11) 0.0854(11) 0.1181(14) 0.0899(12) 0.0887(12) 0.0722(10)
C5 0.0805(10) 0.0870(10) 0.0931(11) 0.0804(10) 0.0769(10) 0.0719(9)
C6 0.0570(7) 0.0603(7) 0.0629(7) 0.0530(7) 0.0513(6) 0.0498(6)
C7 0.0546(6) 0.0561(7) 0.0473(6) 0.0432(6) 0.0423(6) 0.0447(6)
C8 0.0554(6) 0.0532(6) 0.0536(6) 0.0432(6) 0.0460(6) 0.0454(6)
C9 0.0828(10) 0.0665(9) 0.0711(9) 0.0540(8) 0.0658(9) 0.0631(9)
C10 0.0973(12) 0.0724(10) 0.1017(13) 0.0703(10) 0.0850(12) 0.0749(10)
C11 0.0877(10) 0.0818(10) 0.1103(13) 0.0838(11) 0.0857(11) 0.0765(10)
C12 0.0601(7) 0.0679(8) 0.0764(8) 0.0630(8) 0.0580(7) 0.0554(7)
C13 0.0459(6) 0.0498(6) 0.0524(6) 0.0423(6) 0.0408(5) 0.0403(5)
C14 0.0418(5) 0.0449(5) 0.0412(5) 0.0349(5) 0.0331(5) 0.0350(5)
C15 0.0434(5) 0.0410(5) 0.0425(5) 0.0339(5) 0.0348(5) 0.0349(5)
C16 0.0460(6) 0.0476(6) 0.0458(6) 0.0396(5) 0.0363(5) 0.0382(5)
C17 0.0459(6) 0.0488(6) 0.0447(6) 0.0387(6) 0.0342(5) 0.0382(6)
C18 0.0444(5) 0.0464(6) 0.0461(6) 0.0381(5) 0.0368(5) 0.0378(5)
C19 0.021(2) 0.039(2) 0.031(2) 0.028(2) 0.018(2) 0.024(2)
C20 0.043(4) 0.045(3) 0.031(3) 0.031(3) 0.027(3) 0.035(3)
C21 0.048(4) 0.041(3) 0.047(3) 0.035(3) 0.033(3) 0.033(3)
C22 0.043(3) 0.046(3) 0.069(3) 0.049(3) 0.043(3) 0.031(3)
C23 0.060(3) 0.066(4) 0.081(3) 0.057(3) 0.058(3) 0.050(3)
C24 0.029(3) 0.034(3) 0.042(3) 0.026(3) 0.024(3) 0.021(3)
C25 0.068(2) 0.061(2) 0.067(2) 0.052(2) 0.056(2) 0.056(2)
C19' 0.013(4) 0.042(5) 0.031(5) 0.031(4) 0.008(4) 0.014(3)
C20' 0.023(5) 0.018(5) 0.047(7) 0.019(5) 0.022(5) 0.012(5)
C21' 0.042(5) 0.078(13) 0.082(11) 0.069(11) 0.046(7) 0.040(8)
C22' 0.079(10) 0.059(8) 0.067(8) 0.055(8) 0.040(6) 0.045(7)
C23' 0.085(20) 0.046(8) 0.059(9) 0.043(8) 0.041(12) 0.046(12)
C24' 0.045(5) 0.037(4) 0.019(4) 0.021(4) 0.018(4) 0.030(4)
C25' 0.080(5) 0.122(8) 0.130(8) 0.115(8) 0.091(6) 0.090(6)
C19" 0.035(4) 0.053(5) 0.055(5) 0.046(4) 0.034(4) 0.036(4)
C20" 0.068(5) 0.061(5) 0.070(5) 0.055(5) 0.054(4) 0.057(4)
C21" 0.043(4) 0.068(6) 0.094(7) 0.073(6) 0.052(5) 0.038(5)
C22" 0.049(5) 0.051(6) 0.055(6) 0.043(6) 0.031(5) 0.026(5)
C23" 0.083(6) 0.062(4) 0.077(5) 0.058(4) 0.060(5) 0.058(4)
C24" 0.053(5) 0.054(3) 0.061(4) 0.048(3) 0.045(4) 0.044(3)
C25" 0.095(7) 0.120(10) 0.117(9) 0.101(9) 0.091(8) 0.092(8)

loop_
_atom_site_label
_atom_site_type_symbol
_atom_site_fract_x
_atom_site_fract_y
_atom_site_fract_z
_atom_site_U_iso_or_equiv
_atom_site_thermal_displace_type
_atom_site_occupancy
_atom_site_calc_flag
_atom_site_refinement_flags
_atom_site_disorder_group
O1 O 0.19701(11) 0.96781(11) -0.00099(10) 0.0667(3) Uani 1 d . .
O2 O -0.04843(11) 0.74291(11) -0.42554(10) 0.0782(3) Uani 1 d . .
N1 N 0.04592(10) 0.82527(11) -0.23195(11) 0.0529(3) Uani 1 d . .
C1 C 0.51956(13) 1.23446(13) 0.08864(14) 0.0533(3) Uani 1 d . .
C2 C 0.66345(15) 1.38527(15) 0.2244(2) 0.0656(4) Uani 1 d . .
C3 C 0.7303(2) 1.4621(2) 0.2268(2) 0.0805(5) Uani 1 d . .
C4 C 0.6561(2) 1.3919(2) 0.0983(3) 0.0843(5) Uani 1 d . .
C5 C 0.5109(2) 1.2402(2) -0.0391(2) 0.0746(4) Uani 1 d . .
C6 C 0.44424(15) 1.16265(15) -0.04245(15) 0.0575(3) Uani 1 d . .
C7 C 0.28725(14) 0.99959(14) -0.18009(14) 0.0570(3) Uani 1 d . .
C8 C 0.29320(14) 0.92917(14) -0.16688(14) 0.0573(3) Uani 1 d . .
C9 C 0.2309(2) 0.8038(2) -0.2704(2) 0.0779(4) Uani 1 d . .
C10 C 0.2435(2) 0.7515(2) -0.2421(2) 0.0892(5) Uani 1 d . .
C11 C 0.3153(2) 0.8209(2) -0.1141(2) 0.0801(5) Uani 1 d . .
C12 C 0.3783(2) 0.9464(2) -0.0096(2) 0.0629(3) Uani 1 d . .
C13 C 0.36798(13) 1.00070(13) -0.03604(13) 0.0517(3) Uani 1 d . .
C14 C 0.42777(12) 1.13400(12) 0.06408(12) 0.0494(3) Uani 1 d . .
C15 C 0.29024(12) 1.07418(12) -0.02760(12) 0.0472(3) Uani 1 d . .
C16 C 0.20867(13) 0.99714(13) -0.17087(13) 0.0512(3) Uani 1 d . .
C17 C 0.05327(13) 0.84087(14) -0.29413(13) 0.0556(3) Uani 1 d . .
C18 C 0.17814(13) 0.95599(13) -0.07778(13) 0.0496(3) Uani 1 d . .
H2 H 0.7146(20) 1.4334(20) 0.3169(21) 0.078(5) Uiso 1 d . .
H3 H 0.8363(25) 1.5723(25) 0.3245(25) 0.109(7) Uiso 1 d . .
H4 H 0.6984(23) 1.4434(23) 0.0956(22) 0.097(6) Uiso 1 d . .
H5 H 0.4517(22) 1.1855(22) -0.1359(23) 0.093(6) Uiso 1 d . .
H7 H 0.2340(17) 0.9484(17) -0.2732(18) 0.069(4) Uiso 1 d . .
H9 H 0.1738(22) 0.7531(22) -0.3650(23) 0.090(6) Uiso 1 d . .
H10 H 0.2017(25) 0.6618(26) -0.3135(26) 0.119(7) Uiso 1 d . .
H11 H 0.3233(21) 0.7803(21) -0.0970(21) 0.093(6) Uiso 1 d . .
H12 H 0.4256(19) 0.9931(19) 0.0810(20) 0.076(5) Uiso 1 d . .
H14 H 0.4835(16) 1.1847(16) 0.1594(17) 0.057(4) Uiso 1 d . .
H15 H 0.3177(16) 1.1502(17) 0.0290(16) 0.055(4) Uiso 1 d . .
H16 H 0.2044(15) 1.0424(16) -0.1772(15) 0.056(4) Uiso 1 d . .
C19 C -0.0794(9) 0.6990(8) -0.3038(9) 0.0407(14) Uani 0.454(5) d PD 1
C20 C -0.1361(9) 0.5768(9) -0.3907(10) 0.049(2) Uani 0.454(5) d PD 1
C21 C -0.2716(10) 0.4484(10) -0.4772(11) 0.066(2) Uani 0.454(5) d PD 1
H21 H -0.3190(10) 0.3598(10) -0.5454(11) 0.087 Uiso 0.454(5) calc PR 1
C22 C -0.3353(7) 0.4515(9) -0.4629(10) 0.066(2) Uani 0.454(5) d PD 1
H22 H -0.4222(7) 0.3667(9) -0.5171(10) 0.088 Uiso 0.454(5) calc PR 1
C23 C -0.2710(11) 0.5803(12) -0.3680(12) 0.081(2) Uani 0.454(5) d PD 1
H23 H -0.3152(11) 0.5815(12) -0.3596(12) 0.108 Uiso 0.454(5) calc PR 1
C24 C -0.1396(9) 0.7081(9) -0.2853(9) 0.058(2) Uani 0.454(5) d PD 1
H24 H -0.0939(9) 0.7960(9) -0.2202(9) 0.077 Uiso 0.454(5) calc PR 1
C25 C -0.0720(5) 0.5652(5) -0.4091(5) 0.0664(11) Uani 0.454(5) d PD 1
H251 H -0.1270(18) 0.4709(12) -0.4690(23) 0.088 Uiso 0.454(5) calc PR 1
H252 H 0.0297(9) 0.6432(17) -0.3136(5) 0.088 Uiso 0.454(5) calc PR 1
H253 H -0.0771(25) 0.5742(28) -0.4566(25) 0.088 Uiso 0.454(5) calc PR 1
C19' C -0.1052(13) 0.6770(11) -0.3368(13) 0.056(5) Uani 0.247(9) d PGD 2
C20' C -0.1706(13) 0.6694(11) -0.3191(14) 0.057(4) Uani 0.247(9) d PGD 2
C21' C -0.2842(13) 0.5435(16) -0.3870(17) 0.087(9) Uani 0.247(9) d PGD 2
H21' H -0.3279(19) 0.5384(23) -0.3751(24) 0.116 Uiso 0.247(9) calc PR 2
C22' C -0.3323(14) 0.4251(13) -0.4727(17) 0.113(12) Uani 0.247(9) d PGD 2
H22' H -0.4083(19) 0.3408(17) -0.5181(25) 0.150 Uiso 0.247(9) calc PR 2
C23' C -0.2670(19) 0.4327(13) -0.4904(16) 0.105(14) Uani 0.247(9) d PGD 2
H23' H -0.2992(26) 0.3535(17) -0.5477(23) 0.140 Uiso 0.247(9) calc PR 2
C24' C -0.1534(18) 0.5587(15) -0.4225(14) 0.054(5) Uani 0.247(9) d PGD 2
H24' H -0.1096(25) 0.5638(23) -0.4344(21) 0.072 Uiso 0.247(9) calc PR 2
C25' C -0.1016(7) 0.8039(9) -0.2009(10) 0.090(4) Uani 0.247(9) d PD 2
H25A H -0.1651(8) 0.7747(9) -0.2089(11) 0.120 Uiso 0.247(9) calc PR 2
H25B H -0.0886(10) 0.8501(10) -0.2131(11) 0.120 Uiso 0.247(9) calc PR 2
H25C H -0.0069(8) 0.8728(9) -0.1050(10) 0.120 Uiso 0.247(9) calc PR 2
C19" C -0.0691(8) 0.6846(9) -0.3211(10) 0.054(3) Uani 0.299(9) d PRD 3
C20" C -0.1697(7) 0.6396(9) -0.3454(10) 0.067(3) Uani 0.299(9) d PRD 3
C21" C -0.2914(9) 0.4994(9) -0.4385(12) 0.083(4) Uani 0.299(9) d PRD 3
H21" H -0.3557(8) 0.4730(9) -0.4508(12) 0.111 Uiso 0.299(9) calc PR 3
C22" C -0.3208(14) 0.3965(13) -0.5143(16) 0.092(5) Uani 0.299(9) d PD 3
H22" H -0.4041(14) 0.3014(13) -0.5772(16) 0.122 Uiso 0.299(9) calc PR 3
C23" C -0.2246(16) 0.4362(15) -0.4961(19) 0.088(3) Uani 0.299(9) d PD 3
H23" H -0.2438(16) 0.3672(15) -0.5475(19) 0.117 Uiso 0.299(9) calc PR 3
C24" C -0.1005(11) 0.5782(9) -0.4015(13) 0.060(2) Uani 0.299(9) d PD 3
H24" H -0.0373(11) 0.6039(9) -0.3907(13) 0.080 Uiso 0.299(9) calc PR 3
C25" C -0.1519(15) 0.7419(16) -0.2779(17) 0.105(4) Uani 0.299(9) d PD 3
H25D H -0.2407(30) 0.6877(22) -0.3224(52) 0.140 Uiso 0.299(9) calc PR 3
H25E H -0.1341(69) 0.7832(54) -0.2950(61) 0.140 Uiso 0.299(9) calc PR 3
H25F H -0.0696(45) 0.8203(41) -0.1732(21) 0.140 Uiso 0.299(9) calc PR 3

loop_
_geom_angle_atom_site_label_1
_geom_angle_atom_site_label_2
_geom_angle_atom_site_label_3
_geom_angle
C19" N1 C17 118.6(4)
C19" N1 C18 126.3(4)
C17 N1 C18 112.92(10)
C17 N1 C19 129.1(4)
C18 N1 C19 117.8(4)
C17 N1 C19' 117.6(5)
C18 N1 C19' 129.2(5)
C2 C1 C6 120.1(2)
C2 C1 C14 126.48(14)
C6 C1 C14 113.4(2)
C3 C2 C1 119.0(2)
C3 C2 H2 123.1(11)
C1 C2 H2 117.9(11)
C4 C3 C2 121.0(2)
C4 C3 H3 118.0(13)
C2 C3 H3 121.0(13)
C3 C4 C5 120.6(2)
C3 C4 H4 123.2(13)
C5 C4 H4 116.2(12)
C6 C5 C4 118.8(2)
C6 C5 H5 118.2(12)
C4 C5 H5 122.9(12)
C5 C6 C1 120.6(2)
C5 C6 C7 126.23(14)
C1 C6 C7 113.1(2)
C8 C7 C6 108.17(11)
C8 C7 C16 107.22(10)
C6 C7 C16 104.68(10)
C8 C7 H7 113.2(9)
C6 C7 H7 113.1(9)
C16 C7 H7 109.9(9)
C9 C8 C13 119.6(2)
C9 C8 C7 126.91(14)
C13 C8 C7 113.48(13)
C10 C9 C8 119.3(2)
C10 C9 H9 123.9(11)
C8 C9 H9 116.7(11)
C11 C10 C9 121.0(2)
C11 C10 H10 117.1(14)
C9 C10 H10 121.9(14)
C10 C11 C12 120.3(2)
C10 C11 H11 118.5(11)
C12 C11 H11 121.1(11)
C13 C12 C11 119.1(2)
C13 C12 H12 120.9(10)
C11 C12 H12 119.9(10)
C12 C13 C8 120.60(14)
C12 C13 C14 126.18(13)
C8 C13 C14 113.2(2)
C1 C14 C13 108.34(13)
C1 C14 C15 105.49(13)
C13 C14 C15 106.0(2)
C1 C14 H14 113.9(9)
C13 C14 H14 111.0(8)
C15 C14 H14 111.7(8)
C18 C15 C16 105.1(2)
C18 C15 C14 111.20(14)
C16 C15 C14 109.90(15)
C18 C15 H15 107.3(9)
C16 C15 H15 111.9(9)
C14 C15 H15 111.3(9)
C17 C16 C15 104.9(2)
C17 C16 C7 111.51(10)
C15 C16 C7 109.58(12)
C17 C16 H16 109.0(8)
C15 C16 H16 112.2(8)
C7 C16 H16 109.6(9)
O2 C17 N1 124.57(14)
O2 C17 C16 126.8(2)
N1 C17 C16 108.57(14)
O1 C18 N1 124.25(11)
O1 C18 C15 127.3(2)
N1 C18 C15 108.4(2)
C20 C19 C24 124.1(6)
C20 C19 N1 118.6(5)
C24 C19 N1 117.2(5)
C19 C20 C21 116.8(7)
C19 C20 C25 125.3(6)
C21 C20 C25 117.7(8)
C22 C21 C20 121.1(8)
C22 C21 H21 119.5(5)
C20 C21 H21 119.5(6)
C21 C22 C23 120.4(6)
C21 C22 H22 119.8(5)
C23 C22 H22 119.8(4)
C22 C23 C24 119.8(8)
C22 C23 H23 120.1(4)
C24 C23 H23 120.1(6)
C23 C24 C19 117.5(7)
C23 C24 H24 121.3(6)
C19 C24 H24 121.3(4)
C20 C25 H251 109.5(4)
C20 C25 H252 109.5(4)
H251 C25 H252 109.5
C20 C25 H253 109.5(4)
H251 C25 H253 109.47(12)
H252 C25 H253 109.47(7)
C20' C19' C24' 120.0
C20' C19' N1 121.6(8)
C24' C19' N1 116.1(8)
C21' C20' C19' 120.0
C21' C20' C25' 115.9(9)
C19' C20' C25' 122.5(8)
C20' C21' C22' 120.0
C20' C21' H21' 120.00(6)
C22' C21' H21' 120.00(11)
C23' C22' C21' 120.0
C23' C22' H22' 120.00(10)
C21' C22' H22' 120.0
C24' C23' C22' 120.0
C24' C23' H23' 120.0
C22' C23' H23' 120.00(13)
C23' C24' C19' 120.0
C23' C24' H24' 120.00(9)
C19' C24' H24' 120.00(10)
C20' C25' H25A 109.5(6)
C20' C25' H25B 109.5(7)
H25A C25' H25B 109.5
C20' C25' H25C 109.5(7)
H25A C25' H25C 109.5
H25B C25' H25C 109.5
N1 C19" C20" 117.3(3)
N1 C19" C24" 124.6(5)
C20" C19" C24" 117.7(4)
C21" C20" C19" 121.28(15)
C21" C20" C25" 118.7(6)
C19" C20" C25" 119.8(6)
C20" C21" C22" 121.3(6)
C20" C21" H21" 119.36(8)
C22" C21" H21" 119.4(6)
C21" C22" C23" 119.2(10)
C21" C22" H22" 120.4(6)
C23" C22" H22" 120.4(8)
C24" C23" C22" 120.0(11)
C24" C23" H23" 120.0(6)
C22" C23" H23" 120.0(9)
C23" C24" C19" 120.4(9)
C23" C24" H24" 119.8(6)
C19" C24" H24" 119.8(4)
C20" C25" H25D 109.5(6)
C20" C25" H25E 109.5(6)
H25D C25" H25E 109.5
C20" C25" H25F 109.5(6)
H25D C25" H25F 109.5(2)
H25E C25" H25F 109.47(13)

loop_
_geom_bond_atom_site_label_1
_geom_bond_atom_site_label_2
_geom_bond_distance
O1 C18 1.203(2)
O2 C17 1.207(4)
N1 C19" 1.376(7)
N1 C17 1.388(2)
N1 C18 1.391(5)
N1 C19 1.438(8)
N1 C19' 1.533(11)
C1 C2 1.389(5)
C1 C6 1.392(3)
C1 C14 1.510(2)
C2 C3 1.386(2)
C2 H2 1.01(2)
C3 C4 1.365(3)
C3 H3 1.02(2)
C4 C5 1.399(6)
C4 H4 0.98(2)
C5 C6 1.379(2)
C5 H5 1.00(2)
C6 C7 1.515(5)
C7 C8 1.508(2)
C7 C16 1.559(2)
C7 H7 0.99(2)
C8 C9 1.390(3)
C8 C13 1.392(3)
C9 C10 1.382(3)
C9 H9 1.00(2)
C10 C11 1.371(3)
C10 H10 1.01(2)
C11 C12 1.387(3)
C11 H11 1.01(2)
C12 C13 1.384(2)
C12 H12 1.00(2)
C13 C14 1.512(3)
C14 C15 1.562(2)
C14 H14 1.018(15)
C15 C18 1.509(2)
C15 C16 1.534(3)
C15 H15 0.94(2)
C16 C17 1.509(5)
C16 H16 0.952(15)
C19 C20 1.355(8)
C19 C24 1.395(7)
C20 C21 1.404(9)
C20 C25 1.487(8)
C21 C22 1.374(13)
C21 H21 0.93
C22 C23 1.387(12)
C22 H22 0.93
C23 C24 1.396(9)
C23 H23 0.93
C24 H24 0.93
C25 H251 0.96
C25 H252 0.96
C25 H253 0.96
C19' C20' 1.39
C19' C24' 1.39
C20' C21' 1.39
C20' C25' 1.503(11)
C21' C22' 1.39
C21' H21' 0.93
C22' C23' 1.39
C22' H22' 0.930(2)
C23' C24' 1.39
C23' H23' 0.930(2)
C24' H24' 0.93
C25' H25A 0.96
C25' H25B 0.96
C25' H25C 0.96
C19" C20" 1.3855(13)
C19" C24" 1.414(10)
C20" C21" 1.364(4)
C20" C25" 1.498(11)
C21" C22" 1.37(2)
C21" H21" 0.9300(15)
C22" C23" 1.39(2)
C22" H22" 0.93
C23" C24" 1.383(14)
C23" H23" 0.93
C24" H24" 0.93
C25" H25D 0.96
C25" H25E 0.96
C25" H25F 0.96

loop_
_geom_torsion_atom_site_label_1
_geom_torsion_atom_site_label_2
_geom_torsion_atom_site_label_3
_geom_torsion_atom_site_label_4
_geom_torsion
C6 C1 C2 C3 -0.3(2)
C14 C1 C2 C3 -178.12(13)
C1 C2 C3 C4 0.8(2)
C2 C3 C4 C5 -0.5(3)
C3 C4 C5 C6 -0.3(3)
C4 C5 C6 C1 0.8(2)
C4 C5 C6 C7 178.34(14)
C2 C1 C6 C5 -0.5(2)
C14 C1 C6 C5 177.61(13)
C2 C1 C6 C7 -178.32(12)
C14 C1 C6 C7 -0.3(2)
C5 C6 C7 C8 128.98(15)
C1 C6 C7 C8 -53.31(14)
C5 C6 C7 C16 -116.94(15)
C1 C6 C7 C16 60.78(13)
C6 C7 C8 C9 -127.5(2)
C16 C7 C8 C9 120.1(2)
C6 C7 C8 C13 53.8(2)
C16 C7 C8 C13 -58.6(2)
C13 C8 C9 C10 0.5(2)
C7 C8 C9 C10 -178.15(15)
C8 C9 C10 C11 0.5(3)
C9 C10 C11 C12 -0.6(3)
C10 C11 C12 C13 -0.1(2)
C11 C12 C13 C8 1.1(2)
C11 C12 C13 C14 178.97(12)
C9 C8 C13 C12 -1.3(2)
C7 C8 C13 C12 177.53(11)
C9 C8 C13 C14 -179.39(12)
C7 C8 C13 C14 -0.60(15)
C2 C1 C14 C13 -128.57(15)
C6 C1 C14 C13 53.5(2)
C2 C1 C14 C15 118.3(2)
C6 C1 C14 C15 -59.6(2)
C12 C13 C14 C1 128.9(2)
C8 C13 C14 C1 -53.1(2)
C12 C13 C14 C15 -118.26(14)
C8 C13 C14 C15 59.75(14)
C1 C14 C15 C18 172.47(9)
C13 C14 C15 C18 57.71(13)
C1 C14 C15 C16 56.5(2)
C13 C14 C15 C16 -58.27(14)
C18 C15 C16 C17 1.86(12)
C14 C15 C16 C17 121.61(12)
C18 C15 C16 C7 -117.96(12)
C14 C15 C16 C7 1.78(13)
C8 C7 C16 C17 -60.18(13)
C6 C7 C16 C17 -174.93(10)
C8 C7 C16 C15 55.5(2)
C6 C7 C16 C15 -59.2(2)
C19" N1 C17 O2 16.6(4)
C18 N1 C17 O2 -179.07(13)
C19 N1 C17 O2 -4.0(4)
C19' N1 C17 O2 -5.2(6)
C19" N1 C17 C16 -161.7(3)
C18 N1 C17 C16 2.55(14)
C19 N1 C17 C16 177.6(4)
C19' N1 C17 C16 176.4(6)
C15 C16 C17 O2 178.99(14)
C7 C16 C17 O2 -62.5(2)
C15 C16 C17 N1 -2.67(13)
C7 C16 C17 N1 115.86(11)
C19" N1 C18 O1 -16.8(4)
C17 N1 C18 O1 -179.67(12)
C19 N1 C18 O1 4.7(4)
C19' N1 C18 O1 7.3(7)
C19" N1 C18 C15 161.5(4)
C17 N1 C18 C15 -1.29(14)
C19 N1 C18 C15 -177.0(3)
C19' N1 C18 C15 -174.3(7)
C16 C15 C18 O1 177.84(12)
C14 C15 C18 O1 59.0(2)
C16 C15 C18 N1 -0.48(13)
C14 C15 C18 N1 -119.37(12)
C19" N1 C19 C20 4.2(13)
C17 N1 C19 C20 68.7(9)
C18 N1 C19 C20 -116.4(7)
C19' N1 C19 C20 73.9(35)
C19" N1 C19 C24 -172.5(22)
C17 N1 C19 C24 -108.0(6)
C18 N1 C19 C24 66.9(7)
C19' N1 C19 C24 -102.8(35)
C24 C19 C20 C21 6.3(12)
N1 C19 C20 C21 -170.2(8)
C24 C19 C20 C25 -178.0(8)
N1 C19 C20 C25 5.5(13)
C19 C20 C21 C22 -6.2(13)
C25 C20 C21 C22 177.8(8)
C20 C21 C22 C23 3.6(13)
C21 C22 C23 C24 -0.8(13)
C22 C23 C24 C19 0.7(11)
C20 C19 C24 C23 -3.6(11)
N1 C19 C24 C23 172.9(8)
C19" N1 C19' C20' 139.5(25)
C17 N1 C19' C20' -122.4(7)
C18 N1 C19' C20' 50.3(11)
C19 N1 C19' C20' 62.2(30)
C19" N1 C19' C24' -23.3(17)
C17 N1 C19' C24' 74.8(9)
C18 N1 C19' C24' -112.5(8)
C19 N1 C19' C24' -100.6(35)
C24' C19' C20' C21' 0.0
N1 C19' C20' C21' -162.2(11)
C24' C19' C20' C25' 164.8(14)
N1 C19' C20' C25' 2.6(12)
C19' C20' C21' C22' 0.0
C25' C20' C21' C22' -165.8(13)
C20' C21' C22' C23' 0.0
C21' C22' C23' C24' 0.0
C22' C23' C24' C19' 0.0
C20' C19' C24' C23' 0.0
N1 C19' C24' C23' 163.1(10)
C17 N1 C19" C20" -115.2(3)
C18 N1 C19" C20" 82.9(3)
C19 N1 C19" C20" 11.9(16)
C19' N1 C19" C20" -22.9(19)
C17 N1 C19" C24" 57.9(10)
C18 N1 C19" C24" -104.1(10)
C19 N1 C19" C24" -175.0(25)
C19' N1 C19" C24" 150.1(26)
N1 C19" C20" C21" 176.5(10)
C24" C19" C20" C21" 3.0(8)
N1 C19" C20" C25" 1.2(7)
C24" C19" C20" C25" -172.3(10)
C19" C20" C21" C22" -1.6(13)
C25" C20" C21" C22" 173.8(11)
C20" C21" C22" C23" -0.2(23)
C21" C22" C23" C24" 0.5(29)
C22" C23" C24" C19" 1.0(26)
N1 C19" C24" C23" -175.7(12)
C20" C19" C24" C23" -2.7(15)
